data_9017790
loop_
_publ_author_name
'Bocchio, R.'
'Brajkovic, A.'
'Pilati, T.'

_publ_section_title
;
 Crystal chemistry of the olivines in the peridotites from the Ivrea-
 Verbano Zone (Western Italian Alps)
 Note: Sample Mo454
;
_journal_name_full 'Neues Jahrbuch fur Mineralogie, Monatshefte'
_journal_page_first 313
_journal_page_last 324
_journal_volume 7
_journal_year 1986
_chemical_compound_source 'Valsesia, Ivrea-Verbano Zone, Western Italian Alps'
_chemical_formula_sum 'Fe0.316 Mg1.684 O4 Si'
_chemical_name_mineral Forsterite
_space_group_IT_number 62
_space_group_name_Hall '-P 2c 2ab'
_space_group_name_H-M_alt 'P b n m'
_symmetry_space_group_name_H-M 'P b n m'
_cell_angle_alpha 90
_cell_angle_beta 90
_cell_angle_gamma 90
_cell_length_a 4.765
_cell_length_b 10.245
_cell_length_c 6.001
_cell_formula_units_Z 4
_cell_volume 292.953
_database_code_amcsd 0020393
_exptl_crystal_density_diffrn 3.416
_cod_data_source_file inputs/fixed/downloads/18/18922.cif
_cod_data_source_block 18922
_cod_original_formula_sum '(Mg1.684 Fe.316) Si O4'
_cod_database_code 9017790

loop_
_space_group_symop_operation_xyz
x,y,z
x,y,1/2-z
-x,-y,1/2+z
1/2+x,1/2-y,1/2+z
1/2-x,1/2+y,1/2-z
1/2-x,1/2+y,z
1/2+x,1/2-y,-z
-x,-y,-z

loop_
_atom_site_aniso_label
_atom_site_aniso_U_11
_atom_site_aniso_U_22
_atom_site_aniso_U_33
_atom_site_aniso_U_12
_atom_site_aniso_U_13
_atom_site_aniso_U_23
Mg1 0.00600 0.00620 0.00480 -0.00010 -0.00070 -0.00110
Fe1 0.00600 0.00620 0.00480 -0.00010 -0.00070 -0.00110
Mg2 0.00750 0.00350 0.00510 0.00000 0.00000 0.00000
Fe2 0.00750 0.00350 0.00510 0.00000 0.00000 0.00000
Si 0.00460 0.00310 0.00440 -0.00010 0.00000 0.00000
O1 0.00520 0.00710 0.00610 -0.00010 0.00000 0.00000
O2 0.00730 0.00350 0.00560 0.00010 0.00000 0.00000
O3 0.00660 0.00580 0.00610 0.00020 0.00010 0.00150

loop_
_atom_site_label
_atom_site_fract_x
_atom_site_fract_y
_atom_site_fract_z
_atom_site_occupancy
Mg1 0.00000 0.00000 0.00000 0.84500
Fe1 0.00000 0.00000 0.00000 0.15500
Mg2 -0.01100 0.27783 0.25000 0.83900
Fe2 -0.01100 0.27783 0.25000 0.16100
Si 0.42680 0.09465 0.25000 1.00000
O1 0.76630 0.09180 0.25000 1.00000
O2 0.28070 -0.05200 0.25000 1.00000
O3 0.27900 0.16352 0.03350 1.00000

loop_
_cod_related_entry_id
_cod_related_entry_database
_cod_related_entry_code
1 AMCSD 0020393
